data_1565953
loop_
_publ_author_name
'Wildner, Manfred'
'Zakharov, Boris A.'
'Bogdanov, Nikita E.'
'Talla, Dominik'
'Boldyreva, Elena V.'
'Miletich, Ronald'

_publ_section_title
;
 Crystallography relevant to Mars and Galilean icy moons: crystal behavior
 of kieserite-type monohydrate sulfates at extraterrestrial conditions
 down to 15 K
;
_journal_issue 2
_journal_name_full IUCrJ
_journal_page_first 194
_journal_page_last 203
_journal_paper_doi 10.1107/S2052252521012720
_journal_volume 9
_journal_year 2022
_chemical_formula_sum 'Co H2 O5 S'
_chemical_formula_weight 173.01
_space_group_crystal_system monoclinic
_space_group_IT_number 15
_space_group_name_Hall '-C 2yc'
_space_group_name_H-M_alt 'C 1 2/c 1'
_atom_sites_solution_hydrogens difmap
_audit_creation_method SHELXL-2017/1
_cell_angle_alpha 90
_cell_angle_beta 118.381(10)
_cell_angle_gamma 90
_cell_formula_units_Z 4
_cell_length_a 6.9295(10)
_cell_length_b 7.6205(10)
_cell_length_c 7.5982(10)
_cell_measurement_temperature 113(2)
_cell_volume 353.01(9)
_computing_structure_refinement 'SHELXL-2017/1 (Sheldrick, 2017)'
_diffrn_ambient_temperature 113(2)
_diffrn_measured_fraction_theta_full 0.991
_diffrn_measured_fraction_theta_max 0.997
_diffrn_radiation_type MoK\a
_diffrn_radiation_wavelength 0.71073
_diffrn_reflns_av_R_equivalents 0.0185
_diffrn_reflns_av_unetI/netI 0.0086
_diffrn_reflns_Laue_measured_fraction_full 0.991
_diffrn_reflns_Laue_measured_fraction_max 0.997
_diffrn_reflns_limit_h_max 12
_diffrn_reflns_limit_h_min -12
_diffrn_reflns_limit_k_max 13
_diffrn_reflns_limit_k_min -13
_diffrn_reflns_limit_l_max 13
_diffrn_reflns_limit_l_min -13
_diffrn_reflns_number 10503
_diffrn_reflns_point_group_measured_fraction_full 0.991
_diffrn_reflns_point_group_measured_fraction_max 0.997
_diffrn_reflns_theta_full 25.242
_diffrn_reflns_theta_max 39.980
_diffrn_reflns_theta_min 4.235
_exptl_absorpt_coefficient_mu 5.332
_exptl_crystal_density_diffrn 3.255
_exptl_crystal_F_000 340
_refine_diff_density_max 0.502
_refine_diff_density_min -0.434
_refine_diff_density_rms 0.076
_refine_ls_extinction_coef 0.0218(8)
_refine_ls_extinction_expression Fc^*^=kFc[1+0.001xFc^2^\l^3^/sin(2\q)]^-1/4^
_refine_ls_extinction_method 'SHELXL-2017/1 (Sheldrick 2017)'
_refine_ls_goodness_of_fit_ref 1.147
_refine_ls_hydrogen_treatment refall
_refine_ls_matrix_type full
_refine_ls_number_parameters 40
_refine_ls_number_reflns 1095
_refine_ls_number_restraints 0
_refine_ls_restrained_S_all 1.147
_refine_ls_R_factor_all 0.0118
_refine_ls_R_factor_gt 0.0116
_refine_ls_shift/su_max 0.000
_refine_ls_shift/su_mean 0.000
_refine_ls_structure_factor_coef Fsqd
_refine_ls_weighting_details 'w=1/[\s^2^(Fo^2^)+(0.0100P)^2^+0.3200P] where P=(Fo^2^+2Fc^2^)/3'
_refine_ls_weighting_scheme calc
_refine_ls_wR_factor_gt 0.0284
_refine_ls_wR_factor_ref 0.0284
_reflns_Friedel_coverage 0.000
_reflns_number_gt 1086
_reflns_number_total 1095
_reflns_threshold_expression 'I > 2\s(I)'
_cod_data_source_file lt5044.cif
_cod_data_source_block CoSO4H2O_N2_113K
_cod_depositor_comments 'Adding full bibliography for 1565934--1565967.cif.'
_cod_original_sg_symbol_H-M 'C 2/c'
_cod_database_code 1565953
_shelx_shelxl_version_number 2017/1
_shelx_space_group_comment
;
The symmetry employed for this shelxl refinement is uniquely defined
by the following loop, which should always be used as a source of
symmetry information in preference to the above space-group names.
They are only intended as comments.
;

loop_
_space_group_symop_operation_xyz
'x, y, z'
'-x, y, -z+1/2'
'x+1/2, y+1/2, z'
'-x+1/2, y+1/2, -z+1/2'
'-x, -y, -z'
'x, -y, z-1/2'
'-x+1/2, -y+1/2, -z'
'x+1/2, -y+1/2, z-1/2'

loop_
_atom_site_label
_atom_site_type_symbol
_atom_site_fract_x
_atom_site_fract_y
_atom_site_fract_z
_atom_site_U_iso_or_equiv
_atom_site_adp_type
_atom_site_occupancy
_atom_site_site_symmetry_order
_atom_site_calc_flag
_atom_site_refinement_flags_posn
_atom_site_refinement_flags_adp
_atom_site_refinement_flags_occupancy
_atom_site_disorder_assembly
_atom_site_disorder_group
Co Co 0.000000 0.500000 0.000000 0.00327(3) Uani 1 2 d S . P . .
S S 0.000000 0.15532(2) 0.250000 0.00313(4) Uani 1 2 d S T P . .
O1 O 0.17207(7) 0.04480(6) 0.40193(7) 0.00652(7) Uani 1 1 d . . . . .
O2 O 0.09983(7) 0.26818(6) 0.15527(7) 0.00564(7) Uani 1 1 d . . . . .
O3 O 0.000000 0.63777(8) 0.250000 0.00535(9) Uani 1 2 d S T P . .
H H 0.110(2) 0.704(2) 0.294(2) 0.022(3) Uiso 1 1 d . . . . .

loop_
_atom_site_aniso_label
_atom_site_aniso_U_11
_atom_site_aniso_U_22
_atom_site_aniso_U_33
_atom_site_aniso_U_23
_atom_site_aniso_U_13
_atom_site_aniso_U_12
Co 0.00299(5) 0.00348(5) 0.00344(5) 0.00024(3) 0.00161(3) -0.00003(3)
S 0.00255(7) 0.00322(7) 0.00371(7) 0.000 0.00155(5) 0.000
O1 0.00425(14) 0.00740(16) 0.00727(16) 0.00341(13) 0.00220(13) 0.00203(12)
O2 0.00567(15) 0.00528(15) 0.00750(16) 0.00230(12) 0.00437(13) 0.00047(12)
O3 0.0051(2) 0.0057(2) 0.0055(2) 0.000 0.00273(17) 0.000

loop_
_atom_type_symbol
_atom_type_description
_atom_type_scat_dispersion_real
_atom_type_scat_dispersion_imag
_atom_type_scat_source
O O 0.0106 0.0060 'International Tables Vol C Tables 4.2.6.8 and 6.1.1.4'
H H 0.0000 0.0000 'International Tables Vol C Tables 4.2.6.8 and 6.1.1.4'
S S 0.1246 0.1234 'International Tables Vol C Tables 4.2.6.8 and 6.1.1.4'
Co Co 0.3494 0.9721 'International Tables Vol C Tables 4.2.6.8 and 6.1.1.4'

loop_
_geom_angle_atom_site_label_1
_geom_angle_atom_site_label_2
_geom_angle_atom_site_label_3
_geom_angle
_geom_angle_site_symmetry_1
_geom_angle_site_symmetry_3
_geom_angle_publ_flag
O2 Co O2 180.0 . 5_565 ?
O2 Co O1 94.47(2) . 8_455 ?
O2 Co O1 85.53(2) 5_565 8_455 ?
O2 Co O1 85.53(2) . 4 ?
O2 Co O1 94.47(2) 5_565 4 ?
O1 Co O1 180.0 8_455 4 ?
O2 Co O3 93.06(2) . . ?
O2 Co O3 86.94(2) 5_565 . ?
O1 Co O3 86.430(16) 8_455 . ?
O1 Co O3 93.570(16) 4 . ?
O2 Co O3 86.94(2) . 5_565 ?
O2 Co O3 93.06(2) 5_565 5_565 ?
O1 Co O3 93.570(16) 8_455 5_565 ?
O1 Co O3 86.430(16) 4 5_565 ?
O3 Co O3 180.0 . 5_565 ?
O2 Co O2 98.293(13) . 4 ?
O2 Co O2 81.707(13) 5_565 4 ?
O1 Co O2 136.648(16) 8_455 4 ?
O1 Co O2 43.352(16) 4 4 ?
O3 Co O2 51.775(12) . 4 ?
O3 Co O2 128.225(13) 5_565 4 ?
O2 Co O2 81.707(12) . 8_455 ?
O2 Co O2 98.293(13) 5_565 8_455 ?
O1 Co O2 43.352(16) 8_455 8_455 ?
O1 Co O2 136.648(16) 4 8_455 ?
O3 Co O2 128.224(12) . 8_455 ?
O3 Co O2 51.776(12) 5_565 8_455 ?
O2 Co O2 180.0 4 8_455 ?
O2 Co O2 42.786(17) . 2 ?
O2 Co O2 137.215(17) 5_565 2 ?
O1 Co O2 66.967(18) 8_455 2 ?
O1 Co O2 113.032(18) 4 2 ?
O3 Co O2 60.368(19) . 2 ?
O3 Co O2 119.631(18) 5_565 2 ?
O2 Co O2 96.022(15) 4 2 ?
O2 Co O2 83.978(15) 8_455 2 ?
O2 Co O2 137.214(17) . 6_565 ?
O2 Co O2 42.785(17) 5_565 6_565 ?
O1 Co O2 113.033(18) 8_455 6_565 ?
O1 Co O2 66.968(18) 4 6_565 ?
O3 Co O2 119.632(19) . 6_565 ?
O3 Co O2 60.369(18) 5_565 6_565 ?
O2 Co O2 83.978(15) 4 6_565 ?
O2 Co O2 96.022(15) 8_455 6_565 ?
O2 Co O2 180.000(13) 2 6_565 ?
O1 S O1 109.98(4) 2 . ?
O1 S O2 108.77(3) 2 2 ?
O1 S O2 110.01(3) . 2 ?
O1 S O2 110.01(3) 2 . ?
O1 S O2 108.77(3) . . ?
O2 S O2 109.30(4) 2 . ?
S O1 Co 136.47(3) . 4_545 ?
S O1 O2 35.873(16) . . ?
Co O1 O2 100.66(2) 4_545 . ?
S O1 O1 35.01(2) . 2 ?
Co O1 O1 140.25(3) 4_545 2 ?
O2 O1 O1 60.469(19) . 2 ?
S O1 O2 35.246(17) . 2 ?
Co O1 O2 144.48(3) 4_545 2 ?
O2 O1 O2 60.37(2) . 2 ?
O1 O1 O2 59.705(19) 2 2 ?
S O1 O2 128.28(3) . 4_545 ?
Co O1 O2 47.194(14) 4_545 4_545 ?
O2 O1 O2 109.71(2) . 4_545 ?
O1 O1 O2 103.13(2) 2 4_545 ?
O2 O1 O2 162.50(3) 2 4_545 ?
S O1 O3 170.25(3) . 7_556 ?
Co O1 O3 48.439(12) 4_545 7_556 ?
O2 O1 O3 146.66(2) . 7_556 ?
O1 O1 O3 150.070(17) 2 7_556 ?
O2 O1 O3 135.08(2) 2 7_556 ?
O2 O1 O3 61.470(17) 4_545 7_556 ?
S O1 O2 114.53(3) . 8_556 ?
Co O1 O2 42.735(14) 4_545 8_556 ?
O2 O1 O2 86.57(2) . 8_556 ?
O1 O1 O2 146.921(19) 2 8_556 ?
O2 O1 O2 103.13(2) 2 8_556 ?
O2 O1 O2 89.93(2) 4_545 8_556 ?
O3 O1 O2 62.453(19) 7_556 8_556 ?
S O1 O3 92.38(2) . 3_545 ?
Co O1 O3 44.676(13) 4_545 3_545 ?
O2 O1 O3 57.449(18) . 3_545 ?
O1 O1 O3 102.22(3) 2 3_545 ?
O2 O1 O3 114.89(2) 2 3_545 ?
O2 O1 O3 62.741(19) 4_545 3_545 ?
O3 O1 O3 93.115(18) 7_556 3_545 ?
O2 O1 O3 56.933(16) 8_556 3_545 ?
S O1 O2 126.20(3) . 6_556 ?
Co O1 O2 96.798(19) 4_545 6_556 ?
O2 O1 O2 161.57(3) . 6_556 ?
O1 O1 O2 101.95(2) 2 6_556 ?
O2 O1 O2 107.25(2) 2 6_556 ?
O2 O1 O2 78.226(19) 4_545 6_556 ?
O3 O1 O2 51.769(15) 7_556 6_556 ?
O2 O1 O2 110.49(2) 8_556 6_556 ?
O3 O1 O2 137.68(2) 3_545 6_556 ?
S O1 O2 111.84(3) . 7_556 ?
Co O1 O2 77.875(19) 4_545 7_556 ?
O2 O1 O2 108.18(2) . 7_556 ?
O1 O1 O2 139.29(2) 2 7_556 ?
O2 O1 O2 80.406(19) 2 7_556 ?
O2 O1 O2 117.06(2) 4_545 7_556 ?
O3 O1 O2 59.087(18) 7_556 7_556 ?
O2 O1 O2 45.008(18) 8_556 7_556 ?
O3 O1 O2 101.679(19) 3_545 7_556 ?
O2 O1 O2 81.162(15) 6_556 7_556 ?
S O1 O3 103.82(3) . 1_545 ?
Co O1 O3 97.068(18) 4_545 1_545 ?
O2 O1 O3 118.86(2) . 1_545 ?
O1 O1 O3 68.811(10) 2 1_545 ?
O2 O1 O3 118.26(2) 2 1_545 ?
O2 O1 O3 51.511(15) 4_545 1_545 ?
O3 O1 O3 82.249(17) 7_556 1_545 ?
O2 O1 O3 138.021(18) 8_556 1_545 ?
O3 O1 O3 106.914(18) 3_545 1_545 ?
O2 O1 O3 52.448(13) 6_556 1_545 ?
O2 O1 O3 132.722(17) 7_556 1_545 ?
S O2 Co 131.98(3) . . ?
S O2 O1 35.360(16) . . ?
Co O2 O1 161.18(3) . . ?
S O2 O1 34.745(16) . 2 ?
Co O2 O1 118.76(2) . 2 ?
O1 O2 O1 59.83(3) . 2 ?
S O2 O2 35.352(19) . 2 ?
Co O2 O2 102.103(17) . 2 ?
O1 O2 O2 60.190(19) . 2 ?
O1 O2 O2 59.435(18) 2 2 ?
S O2 O3 108.25(3) . 3_545 ?
Co O2 O3 119.50(2) . 3_545 ?
O1 O2 O3 74.01(2) . 3_545 ?
O1 O2 O3 113.70(3) 2 3_545 ?
O2 O2 O3 130.16(3) 2 3_545 ?
S O2 O1 160.23(3) . 4 ?
Co O2 O1 47.272(15) . 4 ?
O1 O2 O1 137.19(2) . 4 ?
O1 O2 O1 162.50(3) 2 4 ?
O2 O2 O1 128.159(16) 2 4 ?
O3 O2 O1 74.55(2) 3_545 4 ?
S O2 O3 136.42(3) . 5_565 ?
Co O2 O3 48.210(15) . 5_565 ?
O1 O2 O3 149.06(3) . 5_565 ?
O1 O2 O3 102.14(2) 2 5_565 ?
O2 O2 O3 135.50(3) 2 5_565 ?
O3 O2 O3 94.026(18) 3_545 5_565 ?
O1 O2 O3 61.044(17) 4 5_565 ?
S O2 O1 92.30(2) . 8_455 ?
Co O2 O1 42.800(13) . 8_455 ?
O1 O2 O1 127.59(3) . 8_455 ?
O1 O2 O1 76.87(2) 2 8_455 ?
O2 O2 O1 73.38(2) 2 8_455 ?
O3 O2 O1 156.45(2) 3_545 8_455 ?
O1 O2 O1 90.07(2) 4 8_455 ?
O3 O2 O1 62.652(16) 5_565 8_455 ?
S O2 O3 102.06(2) . . ?
Co O2 O3 44.975(12) . . ?
O1 O2 O3 117.03(2) . . ?
O1 O2 O3 116.42(2) 2 . ?
O2 O2 O3 66.710(10) 2 . ?
O3 O2 O3 126.36(2) 3_545 . ?
O1 O2 O3 63.276(17) 4 . ?
O3 O2 O3 93.185(16) 5_565 . ?
O1 O2 O3 56.833(13) 8_455 . ?
S O2 O1 95.76(2) . 6 ?
Co O2 O1 113.32(2) . 6 ?
O1 O2 O1 84.744(17) . 6 ?
O1 O2 O1 72.75(2) 2 6 ?
O2 O2 O1 130.066(14) 2 6 ?
O3 O2 O1 57.330(16) 3_545 6 ?
O1 O2 O1 101.774(19) 4 6 ?
O3 O2 O1 65.136(19) 5_565 6 ?
O1 O2 O1 110.49(2) 8_455 6 ?
O3 O2 O1 158.221(18) . 6 ?
S O2 O1 82.14(2) . 7_556 ?
Co O2 O1 94.70(2) . 7_556 ?
O1 O2 O1 71.82(2) . 7_556 ?
O1 O2 O1 116.33(2) 2 7_556 ?
O2 O2 O1 61.61(2) 2 7_556 ?
O3 O2 O1 87.332(19) 3_545 7_556 ?
O1 O2 O1 78.425(16) 4 7_556 ?
O3 O2 O1 137.25(2) 5_565 7_556 ?
O1 O2 O1 107.28(2) 8_455 7_556 ?
O3 O2 O1 54.096(12) . 7_556 ?
O1 O2 O1 142.222(18) 6 7_556 ?
Co O3 Co 122.14(3) . 2 ?
Co O3 O2 89.090(13) . 4 ?
Co O3 O2 111.826(14) 2 4 ?
Co O3 O2 111.827(14) . 3_455 ?
Co O3 O2 89.089(13) 2 3_455 ?
O2 O3 O2 136.83(3) 4 3_455 ?
Co O3 O1 45.131(13) . 8_455 ?
Co O3 O1 103.92(2) 2 8_455 ?
O2 O3 O1 132.906(16) 4 8_455 ?
O2 O3 O1 70.901(17) 3_455 8_455 ?
Co O3 O1 103.92(2) . 7_556 ?
Co O3 O1 45.131(13) 2 7_556 ?
O2 O3 O1 70.901(16) 4 7_556 ?
O2 O3 O1 132.905(15) 3_455 7_556 ?
O1 O3 O1 122.55(3) 8_455 7_556 ?
Co O3 O2 161.34(2) . 6_566 ?
Co O3 O2 44.854(12) 2 6_566 ?
O2 O3 O2 85.974(18) 4 6_566 ?
O2 O3 O2 83.615(18) 3_455 6_566 ?
O1 O3 O2 140.759(16) 8_455 6_566 ?
O1 O3 O2 57.486(15) 7_556 6_566 ?
Co O3 O2 44.854(12) . 5_565 ?
Co O3 O2 161.34(2) 2 5_565 ?
O2 O3 O2 83.616(17) 4 5_565 ?
O2 O3 O2 85.974(18) 3_455 5_565 ?
O1 O3 O2 57.486(15) 8_455 5_565 ?
O1 O3 O2 140.759(16) 7_556 5_565 ?
O2 O3 O2 151.45(3) 6_566 5_565 ?
Co O3 O2 81.66(2) . 2 ?
Co O3 O2 41.961(14) 2 2 ?
O2 O3 O2 126.36(2) 4 2 ?
O2 O3 O2 94.756(14) 3_455 2 ?
O1 O3 O2 66.817(19) 8_455 2 ?
O1 O3 O2 60.714(18) 7_556 2 ?
O2 O3 O2 86.816(16) 6_566 2 ?
O2 O3 O2 120.56(2) 5_565 2 ?
Co O3 O2 41.961(14) . . ?
Co O3 O2 81.66(2) 2 . ?
O2 O3 O2 94.756(14) 4 . ?
O2 O3 O2 126.36(2) 3_455 . ?
O1 O3 O2 60.714(18) 8_455 . ?
O1 O3 O2 66.817(19) 7_556 . ?
O2 O3 O2 120.56(2) 6_566 . ?
O2 O3 O2 86.815(16) 5_565 . ?
O2 O3 O2 46.58(2) 2 . ?
Co O3 O1 121.57(2) . 3_455 ?
Co O3 O1 41.755(11) 2 3_455 ?
O2 O3 O1 146.231(16) 4 3_455 ?
O2 O3 O1 48.540(14) 3_455 3_455 ?
O1 O3 O1 80.404(16) 8_455 3_455 ?
O1 O3 O1 86.886(18) 7_556 3_455 ?
O2 O3 O1 60.415(15) 6_566 3_455 ?
O2 O3 O1 127.381(15) 5_565 3_455 ?
O2 O3 O1 53.983(14) 2 3_455 ?
O2 O3 O1 99.53(2) . 3_455 ?
Co O3 O1 41.755(11) . 4 ?
Co O3 O1 121.57(2) 2 4 ?
O2 O3 O1 48.540(14) 4 4 ?
O2 O3 O1 146.231(15) 3_455 4 ?
O1 O3 O1 86.886(18) 8_455 4 ?
O1 O3 O1 80.404(16) 7_556 4 ?
O2 O3 O1 127.381(15) 6_566 4 ?
O2 O3 O1 60.415(15) 5_565 4 ?
O2 O3 O1 99.53(2) 2 4 ?
O2 O3 O1 53.982(14) . 4 ?
O1 O3 O1 153.41(3) 3_455 4 ?
Co O3 H 105.2(10) . . ?
Co O3 H 108.6(10) 2 . ?
O2 O3 H 18.3(11) 4 . ?
O2 O3 H 120.5(11) 3_455 . ?
O1 O3 H 145.3(10) 8_455 . ?
O1 O3 H 75.8(10) 7_556 . ?
O2 O3 H 73.5(10) 6_566 . ?
O2 O3 H 89.3(10) 5_565 . ?
O2 O3 H 136.2(10) 2 . ?
O2 O3 H 112.5(11) . . ?
O1 O3 H 132.9(10) 3_455 . ?
O1 O3 H 66.2(11) 4 . ?
Co O3 H 108.6(10) . 2 ?
Co O3 H 105.2(10) 2 2 ?
O2 O3 H 120.5(11) 4 2 ?
O2 O3 H 18.3(11) 3_455 2 ?
O1 O3 H 75.8(10) 8_455 2 ?
O1 O3 H 145.3(10) 7_556 2 ?
O2 O3 H 89.3(10) 6_566 2 ?
O2 O3 H 73.5(10) 5_565 2 ?
O2 O3 H 112.5(11) 2 2 ?
O2 O3 H 136.2(10) . 2 ?
O1 O3 H 66.2(11) 3_455 2 ?
O1 O3 H 132.9(10) 4 2 ?
H O3 H 106(2) . 2 ?

loop_
_geom_bond_atom_site_label_1
_geom_bond_atom_site_label_2
_geom_bond_distance
_geom_bond_site_symmetry_2
_geom_bond_publ_flag
Co O2 2.0531(5) . ?
Co O2 2.0531(5) 5_565 ?
Co O1 2.0557(5) 8_455 ?
Co O1 2.0557(5) 4 ?
Co O3 2.1704(4) . ?
Co O3 2.1704(4) 5_565 ?
Co O2 3.4383(6) 4 ?
Co O2 3.4383(6) 8_455 ?
Co O2 3.4903(6) 2 ?
Co O2 3.4903(6) 6_565 ?
S O1 1.4680(5) 2 ?
S O1 1.4680(5) . ?
S O2 1.4865(5) 2 ?
S O2 1.4865(5) . ?
O1 O2 2.4018(7) . ?
O1 O1 2.4048(10) 2 ?
O1 O2 2.4203(7) 2 ?
O1 O2 2.7900(7) 4_545 ?
O1 O3 2.8950(7) 7_556 ?
O1 O2 3.0164(8) 8_556 ?
O1 O3 3.0809(6) 3_545 ?
O1 O2 3.2498(7) 6_556 ?
O1 O2 3.2854(8) 7_556 ?
O1 O3 3.3267(9) 1_545 ?
O2 O2 2.4248(9) 2 ?
O2 O3 2.7014(6) 3_545 ?
O2 O3 2.9068(6) 5_565 ?
O2 O3 3.0663(8) . ?
O3 H 0.839(15) . ?
O3 H 0.839(15) 2 ?

loop_
_geom_hbond_atom_site_label_D
_geom_hbond_atom_site_label_H
_geom_hbond_atom_site_label_A
_geom_hbond_distance_DH
_geom_hbond_distance_HA
_geom_hbond_distance_DA
_geom_hbond_angle_DHA
_geom_hbond_site_symmetry_A
_geom_hbond_publ_flag
O3 H O2 0.839(15) 1.923(15) 2.7015(6) 153.9(15) 4 yes
